data_1516824
loop_
_publ_author_name
'Satyajit Mondal'
'Sumita Naskar'
'Ayan Kumar Dey'
'Ekkehard Sinn'
'Carla Eribal'
'Steven R. Herron'
'Shyamal Kumar Chattopadhyay'

_publ_section_title
;
 Mononuclear and binuclear Cu(II) complexes of some tridentate aroyl
 hydrazones. X-ray crystal structures of a mononuclear and a binuclear
 complex
;
_journal_name_full
;
Inorganica Chimica Acta
;
_journal_page_first 98
_journal_page_last 105
_journal_volume 398
_journal_year 2013
_chemical_formula_sum 'C26 H20 Cu N6 O4'
_chemical_formula_weight 544.02
_space_group_crystal_system orthorhombic
_space_group_IT_number 41
_space_group_name_Hall 'A 2 -2ab'
_space_group_name_H-M_alt 'A b a 2'
_symmetry_space_group_name_Hall 'A 2 -2ab'
_symmetry_space_group_name_H-M 'A b a 2'
_atom_sites_solution_hydrogens geom
_atom_sites_solution_primary direct
_atom_sites_solution_secondary difmap
_cell_angle_alpha 90
_cell_angle_beta 90
_cell_angle_gamma 90
_cell_formula_units_Z 4
_cell_length_a 12.57600(10)
_cell_length_b 17.82970(10)
_cell_length_c 10.76320(10)
_cell_measurement_reflns_used 126
_cell_measurement_temperature 100.(2)
_cell_measurement_theta_max 23.6175
_cell_measurement_theta_min 2.7549
_cell_volume 2413.39(3)
_computing_cell_refinement 'APEX2 v2010.7-0 (Bruker AXS)'
_computing_data_collection 'Bruker Instrument Service v2010.7.0.0'
_computing_data_reduction 'SAINT V7.68A (Bruker AXS, 2009)'
_computing_structure_refinement 'SHELXL-97 (Sheldrick, 2008)'
_computing_structure_solution 'SHELXS-97 (Sheldrick, 2008)'
_diffrn_ambient_temperature 100.(2)
_diffrn_detector_area_resol_mean 8.3333
_diffrn_measured_fraction_theta_full 1.000
_diffrn_measured_fraction_theta_max 1.000
_diffrn_radiation_wavelength 0.71073
_diffrn_reflns_av_R_equivalents 0.0340
_diffrn_reflns_av_sigmaI/netI 0.0167
_diffrn_reflns_limit_h_max 15
_diffrn_reflns_limit_h_min -15
_diffrn_reflns_limit_k_max 22
_diffrn_reflns_limit_k_min -22
_diffrn_reflns_limit_l_max 13
_diffrn_reflns_limit_l_min -13
_diffrn_reflns_number 41115
_diffrn_reflns_theta_full 26.73
_diffrn_reflns_theta_max 26.73
_diffrn_reflns_theta_min 2.28
_exptl_absorpt_coefficient_mu 0.951
_exptl_absorpt_correction_T_max 0.9311
_exptl_absorpt_correction_T_min 0.7658
_exptl_absorpt_correction_type numerical
_exptl_absorpt_process_details 'SADABS V2008/1 (Bruker AXS)'
_exptl_crystal_density_diffrn 1.497
_exptl_crystal_density_method 'not measured'
_exptl_crystal_F_000 1116
_exptl_crystal_size_max 0.350
_exptl_crystal_size_mid 0.336
_exptl_crystal_size_min 0.149
_refine_diff_density_max 1.455
_refine_diff_density_min -0.584
_refine_ls_abs_structure_details 'Flack H D (1983), Acta Cryst. A39, 876-881'
_refine_ls_abs_structure_Flack 0.045(14)
_refine_ls_extinction_method none
_refine_ls_goodness_of_fit_ref 0.836
_refine_ls_hydrogen_treatment mixed
_refine_ls_matrix_type full
_refine_ls_number_parameters 197
_refine_ls_number_reflns 2564
_refine_ls_number_restraints 1
_refine_ls_restrained_S_all 0.836
_refine_ls_R_factor_all 0.0295
_refine_ls_R_factor_gt 0.0288
_refine_ls_shift/su_max 0.090
_refine_ls_shift/su_mean 0.005
_refine_ls_structure_factor_coef Fsqd
_refine_ls_weighting_details 'calc w=1/[\s^2^(Fo^2^)+(0.1000P)^2^+0.0000P] where P=(Fo^2^+2Fc^2^)/3'
_refine_ls_weighting_scheme calc
_refine_ls_wR_factor_gt 0.0868
_refine_ls_wR_factor_ref 0.0882
_reflns_number_gt 2501
_reflns_number_total 2564
_reflns_threshold_expression >2sigma(I)
_cod_data_source_file ICA-2013-398-98-105-1.cif
_cod_data_source_block I
_cod_database_code 1516824

loop_
_space_group_symop_operation_xyz
'x, y, z'
'-x, -y, z'
'x+1/2, -y+1/2, z'
'-x+1/2, y+1/2, z'
'x, y+1/2, z+1/2'
'-x, -y+1/2, z+1/2'
'x+1/2, -y+1, z+1/2'
'-x+1/2, y+1, z+1/2'

loop_
_atom_site_type_symbol
_atom_site_label
_atom_site_fract_x
_atom_site_fract_y
_atom_site_fract_z
_atom_site_U_iso_or_equiv
_atom_site_adp_type
_atom_site_calc_flag
_atom_site_refinement_flags
_atom_site_occupancy
Cu Cu1 1.0 0.5 0.41971(6) 0.01430(12) Uani d S 1
N N1 0.92042(12) 0.44197(8) 0.27696(14) 0.0154(3) Uani d . 1
N N2 0.85477(12) 0.54370(7) 0.43022(15) 0.0146(3) Uani d . 1
N N3 0.83462(12) 0.59623(9) 0.51968(14) 0.0155(3) Uani d . 1
O O1 0.72106(10) 0.66963(8) 0.67617(15) 0.0251(3) Uani d . 1
H H14 0.7325 0.6368 0.6218 0.038 Uiso calc R 1
O O2 1.01573(11) 0.58327(9) 0.55669(16) 0.0153(3) Uani d . 1
C C1 0.96053(16) 0.39623(11) 0.19118(19) 0.0200(4) Uani d . 1
H H1 1.023(3) 0.388(2) 0.204(3) 0.035(9) Uiso d . 1
C C2 0.90004(18) 0.36837(11) 0.09255(19) 0.0248(4) Uani d . 1
H H2 0.929(2) 0.3403(14) 0.040(3) 0.028(7) Uiso d . 1
C C3 0.79394(18) 0.38859(11) 0.0842(2) 0.0247(4) Uani d . 1
H H3 0.7509 0.3698 0.0187 0.03 Uiso calc R 1
C C4 0.7509(2) 0.43691(9) 0.1730(2) 0.0207(3) Uani d . 1
H H4 0.691(3) 0.4496(14) 0.173(3) 0.022(6) Uiso d . 1
C C5 0.81667(15) 0.46331(10) 0.26625(17) 0.0165(4) Uani d . 1
C C6 0.78134(15) 0.51877(12) 0.35824(18) 0.0159(3) Uani d . 1
H H6 0.709(2) 0.5378(15) 0.368(3) 0.029(7) Uiso d . 1
C C7 0.92506(14) 0.61199(9) 0.58099(17) 0.0136(3) Uani d . 1
C C8 0.91406(15) 0.66657(9) 0.68416(17) 0.0150(3) Uani d . 1
C C9 0.81422(15) 0.69049(10) 0.72837(19) 0.0180(4) Uani d . 1
C C10 0.80899(16) 0.73749(12) 0.8333(2) 0.0228(4) Uani d . 1
H H10 0.7418 0.7516 0.8661 0.027 Uiso calc R 1
C C11 0.90108(17) 0.76323(11) 0.88874(18) 0.0206(4) Uani d . 1
H H11 0.8973(19) 0.7933(12) 0.960(2) 0.012(5) Uiso d . 1
C C12 1.00036(13) 0.74314(15) 0.8419(2) 0.0177(5) Uani d . 1
H H12 1.060(3) 0.7686(17) 0.877(3) 0.033(8) Uiso d . 1
C C13 1.00657(14) 0.69475(14) 0.7425(2) 0.0166(4) Uani d . 1
H H13 1.077(3) 0.6804(17) 0.731(3) 0.039(8) Uiso d . 1

loop_
_atom_site_aniso_label
_atom_site_aniso_U_11
_atom_site_aniso_U_22
_atom_site_aniso_U_33
_atom_site_aniso_U_12
_atom_site_aniso_U_13
_atom_site_aniso_U_23
Cu1 0.01105(18) 0.01708(18) 0.01477(18) 0.00045(9) 0 0
N1 0.0150(8) 0.0161(7) 0.0150(6) -0.0016(5) -0.0005(6) 0.0017(6)
N2 0.0116(7) 0.0156(6) 0.0166(7) -0.0001(5) -0.0001(6) 0.0021(6)
N3 0.0131(8) 0.0159(7) 0.0174(7) 0.0005(6) -0.0005(6) -0.0019(5)
O1 0.0107(6) 0.0333(8) 0.0313(8) -0.0004(5) 0.0010(6) -0.0140(6)
O2 0.0107(6) 0.0188(7) 0.0165(7) 0.0022(5) -0.0016(5) -0.0032(6)
C1 0.0188(10) 0.0191(9) 0.0223(9) -0.0004(7) 0.0010(8) -0.0003(7)
C2 0.0315(11) 0.0229(9) 0.0200(9) -0.0018(8) 0.0006(8) -0.0067(8)
C3 0.0283(10) 0.0238(9) 0.0221(9) -0.0061(7) -0.0052(8) -0.0040(8)
C4 0.0193(9) 0.0195(8) 0.0231(8) -0.0027(8) -0.0065(7) 0.0018(8)
C5 0.0168(9) 0.0155(7) 0.0172(8) -0.0025(6) -0.0013(7) 0.0017(6)
C6 0.0103(9) 0.0193(7) 0.0180(10) -0.0009(8) -0.0032(7) 0.0006(8)
C7 0.0107(8) 0.0151(7) 0.0149(7) 0.0014(6) 0.0023(6) 0.0031(6)
C8 0.0130(8) 0.0146(8) 0.0174(9) 0.0008(6) 0.0010(7) -0.0007(7)
C9 0.0127(8) 0.0194(8) 0.0219(9) -0.0003(7) 0.0024(7) -0.0028(7)
C10 0.0142(8) 0.0263(9) 0.0279(10) -0.0019(7) 0.0048(8) -0.0090(8)
C11 0.0194(10) 0.0214(9) 0.0211(10) 0.0009(7) 0.0010(7) -0.0054(7)
C12 0.0156(11) 0.0201(11) 0.0174(12) -0.0001(6) -0.0011(6) -0.0006(9)
C13 0.0120(10) 0.0201(11) 0.0176(10) 0.0015(6) -0.0006(6) 0.0010(9)

loop_
_atom_type_symbol
_atom_type_description
_atom_type_scat_dispersion_real
_atom_type_scat_dispersion_imag
_atom_type_scat_source
C C 0.0033 0.0016 'International Tables Vol C Tables 4.2.6.8 and 6.1.1.4'
H H 0.0000 0.0000 'International Tables Vol C Tables 4.2.6.8 and 6.1.1.4'
N N 0.0061 0.0033 'International Tables Vol C Tables 4.2.6.8 and 6.1.1.4'
O O 0.0106 0.0060 'International Tables Vol C Tables 4.2.6.8 and 6.1.1.4'
Cu Cu 0.3201 1.2651 'International Tables Vol C Tables 4.2.6.8 and 6.1.1.4'

loop_
_geom_angle_atom_site_label_1
_geom_angle_atom_site_label_2
_geom_angle_atom_site_label_3
_geom_angle_site_symmetry_1
_geom_angle_site_symmetry_3
_geom_angle
N2 Cu1 N2 2_765 . 173.48(10)
N2 Cu1 O2 2_765 . 98.65(6)
N2 Cu1 O2 . . 76.69(6)
N2 Cu1 O2 2_765 2_765 76.69(6)
N2 Cu1 O2 . 2_765 98.65(6)
O2 Cu1 O2 . 2_765 90.90(9)
N2 Cu1 N1 2_765 2_765 78.32(6)
N2 Cu1 N1 . 2_765 106.59(6)
O2 Cu1 N1 . 2_765 96.90(6)
O2 Cu1 N1 2_765 2_765 154.66(6)
N2 Cu1 N1 2_765 . 106.59(6)
N2 Cu1 N1 . . 78.32(6)
O2 Cu1 N1 . . 154.67(6)
O2 Cu1 N1 2_765 . 96.89(6)
N1 Cu1 N1 2_765 . 86.27(9)
C1 N1 C5 . . 118.34(16)
C1 N1 Cu1 . . 128.84(13)
C5 N1 Cu1 . . 112.29(12)
C6 N2 N3 . . 121.91(16)
C6 N2 Cu1 . . 119.35(13)
N3 N2 Cu1 . . 118.60(11)
C7 N3 N2 . . 109.39(14)
C7 O2 Cu1 . . 110.05(13)
N1 C1 C2 . . 122.58(19)
C3 C2 C1 . . 118.77(19)
C2 C3 C4 . . 119.32(19)
C5 C4 C3 . . 118.3(2)
N1 C5 C4 . . 122.58(19)
N1 C5 C6 . . 114.86(16)
C4 C5 C6 . . 122.52(19)
N2 C6 C5 . . 114.97(17)
O2 C7 N3 . . 124.82(17)
O2 C7 C8 . . 119.98(16)
N3 C7 C8 . . 115.19(15)
C9 C8 C13 . . 118.40(17)
C9 C8 C7 . . 122.33(16)
C13 C8 C7 . . 119.26(17)
O1 C9 C10 . . 117.18(17)
O1 C9 C8 . . 123.29(16)
C10 C9 C8 . . 119.53(18)
C11 C10 C9 . . 120.35(19)
C10 C11 C12 . . 120.65(19)
C13 C12 C11 . . 119.53(18)
C12 C13 C8 . . 121.40(18)

loop_
_geom_bond_atom_site_label_1
_geom_bond_atom_site_label_2
_geom_bond_site_symmetry_2
_geom_bond_distance
Cu1 N2 2_765 1.9888(15)
Cu1 N2 . 1.9889(15)
Cu1 O2 . 2.1017(16)
Cu1 O2 2_765 2.1017(16)
Cu1 N1 2_765 2.1053(16)
Cu1 N1 . 2.1054(16)
N1 C1 . 1.331(3)
N1 C5 . 1.364(3)
N2 C6 . 1.285(3)
N2 N3 . 1.367(2)
N3 C7 . 1.345(2)
O1 C9 . 1.351(2)
O2 C7 . 1.277(2)
C1 C2 . 1.397(3)
C2 C3 . 1.385(3)
C3 C4 . 1.396(3)
C4 C5 . 1.383(3)
C5 C6 . 1.468(3)
C7 C8 . 1.483(2)
C8 C9 . 1.409(3)
C8 C13 . 1.414(3)
C9 C10 . 1.408(3)
C10 C11 . 1.381(3)
C11 C12 . 1.393(3)
C12 C13 . 1.377(4)

loop_
_geom_torsion_atom_site_label_1
_geom_torsion_atom_site_label_2
_geom_torsion_atom_site_label_3
_geom_torsion_atom_site_label_4
_geom_torsion_site_symmetry_1
_geom_torsion
N2 Cu1 N1 C1 2_765 -12.94(17)
N2 Cu1 N1 C1 . 171.50(16)
O2 Cu1 N1 C1 . 161.95(16)
O2 Cu1 N1 C1 2_765 -91.05(16)
N1 Cu1 N1 C1 2_765 63.70(15)
N2 Cu1 N1 C5 2_765 175.67(11)
N2 Cu1 N1 C5 . 0.11(12)
O2 Cu1 N1 C5 . -9.4(2)
O2 Cu1 N1 C5 2_765 97.56(12)
N1 Cu1 N1 C5 2_765 -107.69(13)
N2 Cu1 N2 C6 2_765 -136.47(15)
O2 Cu1 N2 C6 . 178.64(16)
O2 Cu1 N2 C6 2_765 -92.48(15)
N1 Cu1 N2 C6 2_765 85.30(15)
N1 Cu1 N2 C6 . 2.83(15)
N2 Cu1 N2 N3 2_765 39.42(12)
O2 Cu1 N2 N3 . -5.46(12)
O2 Cu1 N2 N3 2_765 83.42(13)
N1 Cu1 N2 N3 2_765 -98.80(13)
N1 Cu1 N2 N3 . 178.73(13)
C6 N2 N3 C7 . 179.96(16)
Cu1 N2 N3 C7 . 4.17(18)
N2 Cu1 O2 C7 2_765 -169.74(13)
N2 Cu1 O2 C7 . 5.61(12)
O2 Cu1 O2 C7 2_765 -93.06(13)
N1 Cu1 O2 C7 2_765 111.10(13)
N1 Cu1 O2 C7 . 15.2(2)
C5 N1 C1 C2 . -1.2(3)
Cu1 N1 C1 C2 . -172.17(14)
N1 C1 C2 C3 . -0.6(3)
C1 C2 C3 C4 . 0.9(3)
C2 C3 C4 C5 . 0.4(3)
C1 N1 C5 C4 . 2.7(3)
Cu1 N1 C5 C4 . 175.09(14)
C1 N1 C5 C6 . -174.95(17)
Cu1 N1 C5 C6 . -2.57(19)
C3 C4 C5 N1 . -2.3(3)
C3 C4 C5 C6 . 175.18(17)
N3 N2 C6 C5 . 179.22(15)
Cu1 N2 C6 C5 . -5.0(2)
N1 C5 C6 N2 . 4.9(2)
C4 C5 C6 N2 . -172.73(18)
Cu1 O2 C7 N3 . -5.8(2)
Cu1 O2 C7 C8 . 173.68(12)
N2 N3 C7 O2 . 1.5(2)
N2 N3 C7 C8 . -177.99(13)
O2 C7 C8 C9 . -169.26(17)
N3 C7 C8 C9 . 10.2(2)
O2 C7 C8 C13 . 9.4(3)
N3 C7 C8 C13 . -171.08(18)
C13 C8 C9 O1 . 177.09(19)
C7 C8 C9 O1 . -4.2(3)
C13 C8 C9 C10 . -4.0(3)
C7 C8 C9 C10 . 174.68(17)
O1 C9 C10 C11 . -177.66(19)
C8 C9 C10 C11 . 3.4(3)
C9 C10 C11 C12 . 0.0(3)
C10 C11 C12 C13 . -2.6(4)
C11 C12 C13 C8 . 1.9(4)
C9 C8 C13 C12 . 1.4(3)
C7 C8 C13 C12 . -177.3(2)
